data_1550917
loop_
_publ_author_name
'Dehnen, Stefanie Susanne'
'Peters, Bertram'
'Santner, Silke'
'Donsbach, Carsten'
'Smarsly, Bernd'
'Voepel, Pascal'

_publ_section_title
;
 Ionic liquid cations as methylation agent for extremely weak chalcogenido
 metalate nucleophiles
;
_journal_name_full 'Chemical Science'
_journal_paper_doi 10.1039/C9SC01358J
_journal_year 2019
_chemical_formula_moiety '2(O2 S10 Sn5)'
_chemical_formula_sum 'O4 S20 Sn10'
_chemical_formula_weight 1892.10
_space_group_crystal_system cubic
_space_group_IT_number 227
_space_group_name_Hall '-F 4vw 2vw 3'
_space_group_name_H-M_alt 'F d -3 m'
_symmetry_space_group_name_Hall '-F 4vw 2vw 3'
_symmetry_space_group_name_H-M 'F d -3 m :2'
_atom_sites_solution_primary dual
_audit_creation_date 2019-03-06
_audit_creation_method
;
Olex2 1.2
(compiled 2018.05.29 svn.r3508 for OlexSys, GUI svn.r5506)
;
_audit_update_record
;
2019-03-13 deposited with the CCDC.    2019-04-22 downloaded from the CCDC.
;
_cell_angle_alpha 90
_cell_angle_beta 90
_cell_angle_gamma 90
_cell_formula_units_Z 8
_cell_length_a 27.248(3)
_cell_length_b 27.248(3)
_cell_length_c 27.248(3)
_cell_measurement_reflns_used 148
_cell_measurement_temperature 100.0
_cell_measurement_theta_max 19.4
_cell_measurement_theta_min 2.08
_cell_volume 20230(4)
_computing_molecular_graphics 'Olex2 (Dolomanov et al., 2009)'
_computing_publication_material 'Olex2 (Dolomanov et al., 2009)'
_computing_structure_refinement 'ShelXL (Sheldrick, 2015)'
_computing_structure_solution 'ShelXT (Sheldrick, 2015)'
_diffrn_ambient_temperature 100.0
_diffrn_measured_fraction_theta_full 0.984
_diffrn_measured_fraction_theta_max 0.984
_diffrn_measurement_device_type 'Stoe IPDS-2'
_diffrn_radiation_type MoK\a
_diffrn_radiation_wavelength 0.71073
_diffrn_reflns_av_R_equivalents 0.1198
_diffrn_reflns_av_unetI/netI 0.0486
_diffrn_reflns_Laue_measured_fraction_full 0.984
_diffrn_reflns_Laue_measured_fraction_max 0.984
_diffrn_reflns_limit_h_max 18
_diffrn_reflns_limit_h_min -6
_diffrn_reflns_limit_k_max 23
_diffrn_reflns_limit_k_min -22
_diffrn_reflns_limit_l_max 23
_diffrn_reflns_limit_l_min -22
_diffrn_reflns_number 2622
_diffrn_reflns_point_group_measured_fraction_full 0.984
_diffrn_reflns_point_group_measured_fraction_max 0.984
_diffrn_reflns_theta_full 17.977
_diffrn_reflns_theta_max 17.977
_diffrn_reflns_theta_min 2.114
_exptl_absorpt_coefficient_mu 2.842
_exptl_absorpt_correction_T_max 0.7667
_exptl_absorpt_correction_T_min 0.6250
_exptl_absorpt_correction_type sphere
_exptl_crystal_colour 'clear colourless'
_exptl_crystal_colour_lustre clear
_exptl_crystal_colour_primary colourless
_exptl_crystal_density_diffrn 1.242
_exptl_crystal_description octahedral
_exptl_crystal_F_000 6816
_exptl_crystal_size_max 0.08
_exptl_crystal_size_mid 0.05
_exptl_crystal_size_min 0.05
_exptl_crystal_size_rad 0.0363
_refine_diff_density_max 0.550
_refine_diff_density_min -1.456
_refine_diff_density_rms 0.090
_refine_ls_extinction_method none
_refine_ls_goodness_of_fit_ref 1.036
_refine_ls_hydrogen_treatment undef
_refine_ls_matrix_type full
_refine_ls_number_parameters 21
_refine_ls_number_reflns 368
_refine_ls_number_restraints 0
_refine_ls_restrained_S_all 1.036
_refine_ls_R_factor_all 0.0887
_refine_ls_R_factor_gt 0.0543
_refine_ls_shift/su_max 0.000
_refine_ls_shift/su_mean 0.000
_refine_ls_structure_factor_coef Fsqd
_refine_ls_weighting_details 'w=1/[\s^2^(Fo^2^)+(0.0344P)^2^+890.8331P] where P=(Fo^2^+2Fc^2^)/3'
_refine_ls_weighting_scheme calc
_refine_ls_wR_factor_gt 0.1127
_refine_ls_wR_factor_ref 0.1205
_reflns_Friedel_coverage 0.000
_reflns_number_gt 213
_reflns_number_total 368
_reflns_threshold_expression 'I > 2\s(I)'
_cod_data_source_file c9sc01358j2.cif
_cod_data_source_block bp009a
_cod_original_cell_volume 20230(7)
_cod_database_code 1550917
_shelx_shelxl_version_number 2016/6
_shelx_space_group_comment
;
The symmetry employed for this shelxl refinement is uniquely defined
by the following loop, which should always be used as a source of
symmetry information in preference to the above space-group names.
They are only intended as comments.
;
_shelx_estimated_absorpt_t_max 0.871
_shelx_estimated_absorpt_t_min 0.805
_olex2_refinement_description
;
1. Uiso/Uaniso restraints and constraints
Uanis(S2) = Uanis(S1)
;
_olex2_submission_special_instructions 'No special instructions were received'

loop_
_space_group_symop_operation_xyz
'x, y, z'
'-x+3/4, -y+1/4, z+1/2'
'-x+1/4, y+1/2, -z+3/4'
'x+1/2, -y+3/4, -z+1/4'
'z, x, y'
'z+1/2, -x+3/4, -y+1/4'
'-z+3/4, -x+1/4, y+1/2'
'-z+1/4, x+1/2, -y+3/4'
'y, z, x'
'-y+1/4, z+1/2, -x+3/4'
'y+1/2, -z+3/4, -x+1/4'
'-y+3/4, -z+1/4, x+1/2'
'y+3/4, x+1/4, -z+1/2'
'-y, -x, -z'
'y+1/4, -x+1/2, z+3/4'
'-y+1/2, x+3/4, z+1/4'
'x+3/4, z+1/4, -y+1/2'
'-x+1/2, z+3/4, y+1/4'
'-x, -z, -y'
'x+1/4, -z+1/2, y+3/4'
'z+3/4, y+1/4, -x+1/2'
'z+1/4, -y+1/2, x+3/4'
'-z+1/2, y+3/4, x+1/4'
'-z, -y, -x'
'x, y+1/2, z+1/2'
'-x+3/4, -y+3/4, z+1'
'-x+1/4, y+1, -z+5/4'
'x+1/2, -y+5/4, -z+3/4'
'z, x+1/2, y+1/2'
'z+1/2, -x+5/4, -y+3/4'
'-z+3/4, -x+3/4, y+1'
'-z+1/4, x+1, -y+5/4'
'y, z+1/2, x+1/2'
'-y+1/4, z+1, -x+5/4'
'y+1/2, -z+5/4, -x+3/4'
'-y+3/4, -z+3/4, x+1'
'y+3/4, x+3/4, -z+1'
'-y, -x+1/2, -z+1/2'
'y+1/4, -x+1, z+5/4'
'-y+1/2, x+5/4, z+3/4'
'x+3/4, z+3/4, -y+1'
'-x+1/2, z+5/4, y+3/4'
'-x, -z+1/2, -y+1/2'
'x+1/4, -z+1, y+5/4'
'z+3/4, y+3/4, -x+1'
'z+1/4, -y+1, x+5/4'
'-z+1/2, y+5/4, x+3/4'
'-z, -y+1/2, -x+1/2'
'x+1/2, y, z+1/2'
'-x+5/4, -y+1/4, z+1'
'-x+3/4, y+1/2, -z+5/4'
'x+1, -y+3/4, -z+3/4'
'z+1/2, x, y+1/2'
'z+1, -x+3/4, -y+3/4'
'-z+5/4, -x+1/4, y+1'
'-z+3/4, x+1/2, -y+5/4'
'y+1/2, z, x+1/2'
'-y+3/4, z+1/2, -x+5/4'
'y+1, -z+3/4, -x+3/4'
'-y+5/4, -z+1/4, x+1'
'y+5/4, x+1/4, -z+1'
'-y+1/2, -x, -z+1/2'
'y+3/4, -x+1/2, z+5/4'
'-y+1, x+3/4, z+3/4'
'x+5/4, z+1/4, -y+1'
'-x+1, z+3/4, y+3/4'
'-x+1/2, -z, -y+1/2'
'x+3/4, -z+1/2, y+5/4'
'z+5/4, y+1/4, -x+1'
'z+3/4, -y+1/2, x+5/4'
'-z+1, y+3/4, x+3/4'
'-z+1/2, -y, -x+1/2'
'x+1/2, y+1/2, z'
'-x+5/4, -y+3/4, z+1/2'
'-x+3/4, y+1, -z+3/4'
'x+1, -y+5/4, -z+1/4'
'z+1/2, x+1/2, y'
'z+1, -x+5/4, -y+1/4'
'-z+5/4, -x+3/4, y+1/2'
'-z+3/4, x+1, -y+3/4'
'y+1/2, z+1/2, x'
'-y+3/4, z+1, -x+3/4'
'y+1, -z+5/4, -x+1/4'
'-y+5/4, -z+3/4, x+1/2'
'y+5/4, x+3/4, -z+1/2'
'-y+1/2, -x+1/2, -z'
'y+3/4, -x+1, z+3/4'
'-y+1, x+5/4, z+1/4'
'x+5/4, z+3/4, -y+1/2'
'-x+1, z+5/4, y+1/4'
'-x+1/2, -z+1/2, -y'
'x+3/4, -z+1, y+3/4'
'z+5/4, y+3/4, -x+1/2'
'z+3/4, -y+1, x+3/4'
'-z+1, y+5/4, x+1/4'
'-z+1/2, -y+1/2, -x'
'-x, -y, -z'
'x-3/4, y-1/4, -z-1/2'
'x-1/4, -y-1/2, z-3/4'
'-x-1/2, y-3/4, z-1/4'
'-z, -x, -y'
'-z-1/2, x-3/4, y-1/4'
'z-3/4, x-1/4, -y-1/2'
'z-1/4, -x-1/2, y-3/4'
'-y, -z, -x'
'y-1/4, -z-1/2, x-3/4'
'-y-1/2, z-3/4, x-1/4'
'y-3/4, z-1/4, -x-1/2'
'-y-3/4, -x-1/4, z-1/2'
'y, x, z'
'-y-1/4, x-1/2, -z-3/4'
'y-1/2, -x-3/4, -z-1/4'
'-x-3/4, -z-1/4, y-1/2'
'x-1/2, -z-3/4, -y-1/4'
'x, z, y'
'-x-1/4, z-1/2, -y-3/4'
'-z-3/4, -y-1/4, x-1/2'
'-z-1/4, y-1/2, -x-3/4'
'z-1/2, -y-3/4, -x-1/4'
'z, y, x'
'-x, -y+1/2, -z+1/2'
'x-3/4, y+1/4, -z'
'x-1/4, -y, z-1/4'
'-x-1/2, y-1/4, z+1/4'
'-z, -x+1/2, -y+1/2'
'-z-1/2, x-1/4, y+1/4'
'z-3/4, x+1/4, -y'
'z-1/4, -x, y-1/4'
'-y, -z+1/2, -x+1/2'
'y-1/4, -z, x-1/4'
'-y-1/2, z-1/4, x+1/4'
'y-3/4, z+1/4, -x'
'-y-3/4, -x+1/4, z'
'y, x+1/2, z+1/2'
'-y-1/4, x, -z-1/4'
'y-1/2, -x-1/4, -z+1/4'
'-x-3/4, -z+1/4, y'
'x-1/2, -z-1/4, -y+1/4'
'x, z+1/2, y+1/2'
'-x-1/4, z, -y-1/4'
'-z-3/4, -y+1/4, x'
'-z-1/4, y, -x-1/4'
'z-1/2, -y-1/4, -x+1/4'
'z, y+1/2, x+1/2'
'-x+1/2, -y, -z+1/2'
'x-1/4, y-1/4, -z'
'x+1/4, -y-1/2, z-1/4'
'-x, y-3/4, z+1/4'
'-z+1/2, -x, -y+1/2'
'-z, x-3/4, y+1/4'
'z-1/4, x-1/4, -y'
'z+1/4, -x-1/2, y-1/4'
'-y+1/2, -z, -x+1/2'
'y+1/4, -z-1/2, x-1/4'
'-y, z-3/4, x+1/4'
'y-1/4, z-1/4, -x'
'-y-1/4, -x-1/4, z'
'y+1/2, x, z+1/2'
'-y+1/4, x-1/2, -z-1/4'
'y, -x-3/4, -z+1/4'
'-x-1/4, -z-1/4, y'
'x, -z-3/4, -y+1/4'
'x+1/2, z, y+1/2'
'-x+1/4, z-1/2, -y-1/4'
'-z-1/4, -y-1/4, x'
'-z+1/4, y-1/2, -x-1/4'
'z, -y-3/4, -x+1/4'
'z+1/2, y, x+1/2'
'-x+1/2, -y+1/2, -z'
'x-1/4, y+1/4, -z-1/2'
'x+1/4, -y, z-3/4'
'-x, y-1/4, z-1/4'
'-z+1/2, -x+1/2, -y'
'-z, x-1/4, y-1/4'
'z-1/4, x+1/4, -y-1/2'
'z+1/4, -x, y-3/4'
'-y+1/2, -z+1/2, -x'
'y+1/4, -z, x-3/4'
'-y, z-1/4, x-1/4'
'y-1/4, z+1/4, -x-1/2'
'-y-1/4, -x+1/4, z-1/2'
'y+1/2, x+1/2, z'
'-y+1/4, x, -z-3/4'
'y, -x-1/4, -z-1/4'
'-x-1/4, -z+1/4, y-1/2'
'x, -z-1/4, -y-1/4'
'x+1/2, z+1/2, y'
'-x+1/4, z, -y-3/4'
'-z-1/4, -y+1/4, x-1/2'
'-z+1/4, y, -x-3/4'
'z, -y-1/4, -x-1/4'
'z+1/2, y+1/2, x'

loop_
_atom_site_label
_atom_site_type_symbol
_atom_site_fract_x
_atom_site_fract_y
_atom_site_fract_z
_atom_site_U_iso_or_equiv
_atom_site_adp_type
_atom_site_occupancy
_atom_site_site_symmetry_order
_atom_site_calc_flag
_atom_site_refinement_flags_posn
_atom_site_refinement_flags_adp
_atom_site_refinement_flags_occupancy
Sn2 Sn 0.375000 0.375000 0.46763(9) 0.0885(11) Uani 1 4 d S T P
Sn1 Sn 0.46714(8) 0.28286(8) 0.46714(8) 0.1098(15) Uani 1 6 d S T P
S5 S 0.3114(3) 0.3114(3) 0.4386(3) 0.099(4) Uani 1 6 d S T P
S2 S 0.4223(2) 0.3277(2) 0.5286(3) 0.134(3) Uani 1 2 d S T P
O2 O 0.3362(6) 0.4138(6) 0.4138(6) 0.091(9) Uani 1 6 d S T P
S1 S 0.5197(3) 0.2303(3) 0.5197(3) 0.134(3) Uani 1 6 d S T P

loop_
_atom_site_aniso_label
_atom_site_aniso_U_11
_atom_site_aniso_U_22
_atom_site_aniso_U_33
_atom_site_aniso_U_23
_atom_site_aniso_U_13
_atom_site_aniso_U_12
Sn2 0.0918(15) 0.0918(15) 0.082(2) 0.000 0.000 0.0025(18)
Sn1 0.1098(15) 0.1098(15) 0.1098(15) 0.0061(14) -0.0061(14) 0.0061(14)
S5 0.099(4) 0.099(4) 0.099(4) -0.005(5) -0.005(5) 0.005(5)
S2 0.138(4) 0.138(4) 0.127(6) 0.033(4) -0.033(4) 0.003(6)
O2 0.091(9) 0.091(9) 0.091(9) 0.035(12) -0.035(12) -0.035(12)
S1 0.138(4) 0.138(4) 0.127(6) 0.033(4) -0.033(4) 0.003(6)

loop_
_atom_type_symbol
_atom_type_description
_atom_type_scat_dispersion_real
_atom_type_scat_dispersion_imag
_atom_type_scat_source
O O 0.0106 0.0060 'International Tables Vol C Tables 4.2.6.8 and 6.1.1.4'
S S 0.1246 0.1234 'International Tables Vol C Tables 4.2.6.8 and 6.1.1.4'
Sn Sn -0.6537 1.4246 'International Tables Vol C Tables 4.2.6.8 and 6.1.1.4'

loop_
_geom_angle_atom_site_label_1
_geom_angle_atom_site_label_2
_geom_angle_atom_site_label_3
_geom_angle
_geom_angle_site_symmetry_1
_geom_angle_site_symmetry_3
S5 Sn2 S5 144.2(5) . 26_554
S2 Sn2 S5 101.96(15) 26_554 26_554
S2 Sn2 S5 101.96(15) 26_554 .
S2 Sn2 S5 101.96(15) . 26_554
S2 Sn2 S5 101.96(15) . .
S2 Sn2 S2 95.2(4) . 26_554
O2 Sn2 S5 77.6(2) . .
O2 Sn2 S5 77.6(2) . 26_554
O2 Sn2 S5 77.6(2) 26_554 .
O2 Sn2 S5 77.6(2) 26_554 26_554
O2 Sn2 S2 86.8(7) . 26_554
O2 Sn2 S2 177.9(8) 26_554 26_554
O2 Sn2 S2 86.8(7) 26_554 .
O2 Sn2 S2 177.9(8) . .
O2 Sn2 O2 91.1(15) 26_554 .
S2 Sn1 S2 116.68(12) . 54_455
S2 Sn1 S2 116.68(12) . 36_554
S2 Sn1 S2 116.68(12) 36_554 54_455
S2 Sn1 O2 79.38(19) . 26_554
S2 Sn1 O2 79.38(19) 54_455 26_554
S2 Sn1 O2 79.38(19) 36_554 26_554
S2 Sn1 S1 100.62(19) . .
S2 Sn1 S1 100.62(19) 54_455 .
S2 Sn1 S1 100.62(19) 36_554 .
S1 Sn1 O2 180.0(3) . 26_554
Sn2 S5 Sn2 87.8(3) 59_455 31_554
Sn2 S5 Sn2 87.8(3) . 59_455
Sn2 S5 Sn2 87.8(3) . 31_554
Sn1 S2 Sn2 93.5(3) . .
Sn2 O2 Sn2 116.9(4) 31_554 .
Sn2 O2 Sn2 116.9(4) 31_554 9
Sn2 O2 Sn2 116.9(4) 9 .
Sn2 O2 Sn1 100.3(7) 31_554 26_554
Sn2 O2 Sn1 100.3(7) . 26_554
Sn2 O2 Sn1 100.3(7) 9 26_554

loop_
_geom_bond_atom_site_label_1
_geom_bond_atom_site_label_2
_geom_bond_distance
_geom_bond_site_symmetry_2
Sn2 S5 2.575(8) 26_554
Sn2 S5 2.575(8) .
Sn2 S2 2.466(8) .
Sn2 S2 2.466(8) 26_554
Sn2 O2 2.094(5) .
Sn2 O2 2.094(5) 26_554
Sn1 S2 2.407(9) .
Sn1 S2 2.408(9) 54_455
Sn1 S2 2.408(9) 36_554
Sn1 O2 2.52(3) 26_554
Sn1 S1 2.480(14) .

loop_
_smtbx_masks_void_nr
_smtbx_masks_void_average_x
_smtbx_masks_void_average_y
_smtbx_masks_void_average_z
_smtbx_masks_void_volume
_smtbx_masks_void_count_electrons
1 -0.116 -0.514 -0.009 14469.4 585.9
